data_1545738
loop_
_publ_author_name
'Hong, Min Jee'
'Kim, Jinwoong'

_publ_section_title
;
 Determination of the Absolute Configuration of Khellactone Esters from
 Peucedanum japonicum Roots.
;
_journal_issue 5
_journal_name_full 'Journal of natural products'
_journal_page_first 1354
_journal_page_last 1360
_journal_paper_doi 10.1021/acs.jnatprod.6b00947
_journal_volume 80
_journal_year 2017
_chemical_absolute_configuration unk
_chemical_formula_moiety 'C21 H22 O7'
_chemical_formula_sum 'C21 H22 O7'
_chemical_formula_weight 386.38
_space_group_crystal_system monoclinic
_space_group_IT_number 4
_space_group_name_Hall 'P 2yb'
_space_group_name_H-M_alt 'P 1 21 1'
_symmetry_space_group_name_Hall 'P 2yb'
_symmetry_space_group_name_H-M 'P 1 21 1'
_atom_sites_solution_hydrogens geom
_atom_sites_solution_primary direct
_audit_creation_date 2016-04-15
_audit_creation_method
;
Olex2 1.2
(compiled 2016.02.19 svn.r3266 for OlexSys, GUI svn.r5155)
;
_cell_angle_alpha 90
_cell_angle_beta 103.8888(13)
_cell_angle_gamma 90
_cell_formula_units_Z 2
_cell_length_a 9.68785(12)
_cell_length_b 6.62844(9)
_cell_length_c 15.2024(2)
_cell_measurement_reflns_used 10652
_cell_measurement_temperature 100.0(2)
_cell_measurement_theta_max 76.2990
_cell_measurement_theta_min 4.6770
_cell_volume 947.69(2)
_computing_cell_refinement 'CrysAlisPro 1.171.38.41r (Rigaku OD, 2015)'
_computing_data_collection 'CrysAlisPro 1.171.38.41r (Rigaku OD, 2015)'
_computing_data_reduction 'CrysAlisPro 1.171.38.41r (Rigaku OD, 2015)'
_computing_molecular_graphics 'Olex2 (Dolomanov et al., 2009)'
_computing_publication_material 'Olex2 (Dolomanov et al., 2009)'
_computing_structure_refinement 'ShelXL (Sheldrick, 2015)'
_computing_structure_solution 'ShelXT (Sheldrick, 2015)'
_diffrn_ambient_environment N~2~
_diffrn_ambient_temperature 100.0(2)
_diffrn_detector 'CCD plate'
_diffrn_detector_area_resol_mean 5.2262
_diffrn_detector_type AtlasS2
_diffrn_measured_fraction_theta_full 0.997
_diffrn_measured_fraction_theta_max 0.992
_diffrn_measurement_details
;
List of Runs (angles in degrees, time in seconds):

  # Type    Start    End  Width  t~exp~   \w     \q     \k     \f   Frames
--------------------------------------------------------------------------
  1  \w    -69.00  32.00   1.00    1.00    --  -41.24  57.00  90.00  101
  2  \w    -69.00  32.00   1.00    1.00    --  -41.24  57.00-150.00  101
  3  \w     23.00  97.00   1.00    1.00    --   41.24-125.00-180.00   74
  4  \w      1.00  82.00   1.00    1.00    --   41.24 -99.00-150.00   81
  5  \w     39.00 138.00   1.00    1.00    --  112.00 -45.00 -90.00   99
  6  \w     36.00 116.00   1.00    1.00    --  112.00-111.00 -60.00   80
  7  \w     86.00 178.00   1.00    1.00    --  112.00  45.00-150.00   92
  8  \w     36.00 140.00   1.00    1.00    --  112.00 -30.00  30.00  104
  9  \w     86.00 178.00   1.00    1.00    --  112.00  45.00-120.00   92
 10  \w    100.00 178.00   1.00    1.00    --  112.00 111.00  90.00   78
 11  \w    100.00 178.00   1.00    1.00    --  112.00 111.00  60.00   78
 12  \w     36.00 116.00   1.00    1.00    --  112.00-111.00  30.00   80
 13  \w     29.00 109.00   1.00    1.00    --  112.00 -94.00  90.00   80
 14  \w     40.00 141.00   1.00    1.00    --  112.00 -61.00  60.00  101
 15  \w   -113.00 -13.00   1.00    1.00    --  -41.24 -57.00 -60.00  100
 16  \w   -113.00 -13.00   1.00    1.00    --  -41.24 -57.00 120.00  100
 17  \w      9.00  94.00   1.00    1.00    --   41.24  77.00  60.00   85
 18  \w     17.00  42.00   1.00    2.10    --   50.00  80.00 -45.70   25
 19  \w     24.00  75.00   1.00    2.10    --   54.00  77.00 -21.40   51
 20  \w    120.00 146.00   1.00    1.59    --  112.00 -15.00 -30.00   26
 21  \w    153.00 178.00   1.00    1.59    --  112.00  77.00 -60.00   25
 22  \w     83.00 123.00   1.00    1.59    --  112.00  61.00 -90.00   40
 23  \w     81.00 120.00   1.00    1.59    --  112.00  77.00 -30.00   39
 24  \w     79.00 105.00   1.00    1.59    --  112.00  77.00-120.00   26
 25  \w     87.00 127.00   1.00    1.59    --  112.00  45.00 -30.00   40
 26  \w     81.00 107.00   1.00    1.59    --  112.00  77.00 -90.00   26
 27  \w    142.00 168.00   1.00    1.59    --  112.00  77.00 -30.00   26
 28  \w     44.00  70.00   1.00    1.59    --  112.00 -94.00  60.00   26
 29  \w     84.00 110.00   1.00    1.59    --  112.00  61.00 -30.00   26
 30  \w     84.00 110.00   1.00    1.59    --  112.00  61.00-120.00   26
 31  \w     85.00 113.00   1.00    1.59    --  112.00  61.00 -60.00   28
 32  \w     79.00 104.00   1.00    1.59    --  112.00  77.00 -60.00   25
 33  \w     88.00 123.00   1.00    1.59    --  112.00  45.00 -90.00   35
 34  \w     88.00 163.00   1.00    1.59    --  112.00  45.00 -60.00   75
 35  \w     31.00  57.00   1.00    1.59    --  112.00 -15.00 -30.00   26
 36  \w     40.00  66.00   1.00    2.10    --   62.00  75.00 -87.04   26
 37  \w     42.00  68.00   1.00    2.10    --   70.00  71.00  27.96   26
 38  \w     23.00  98.00   1.00    2.10    --   41.49-125.00   0.00   75
 39  \w     11.00  38.00   1.00    2.10    --   46.00  84.00 174.08   27
 40  \w     12.00  45.00   1.00    2.10    --   46.00  82.00-113.96   33
 41  \w     20.00  46.00   1.00    2.10    --   54.00  81.00 -76.91   26
 42  \w     20.00  46.00   1.00    2.10    --   54.00  81.00-170.94   26
 43  \w     20.00  46.00   1.00    2.10    --   54.00  81.00  85.00   26
 44  \w     30.00 137.00   1.00    2.10    --   62.00  75.00-144.57  107
 45  \w     34.00 141.00   1.00    2.10    --   66.00  75.00  92.32  107
 46  \w     39.00 144.00   1.00    2.10    --   70.00  71.00  27.96  105
 47  \w     42.00 150.00   1.00    2.10    --   74.00  76.00 167.39  108
 48  \w     83.00 178.00   1.00    1.59    --  112.00  61.00 150.00   95
 49  \w     36.00 116.00   1.00    1.59    --  112.00-111.00-120.00   80
 50  \w     59.00 178.00   1.00    1.59    --  112.00  15.00 150.00  119
 51  \w     79.00 118.00   1.00    1.59    --  112.00  77.00  30.00   39
 52  \w     86.00 178.00   1.00    1.59    --  112.00  45.00  30.00   92
 53  \w     44.00  70.00   1.00    2.10    --   74.00  70.00 -18.99   26
;
_diffrn_measurement_device 'four-circle diffractometer'
_diffrn_measurement_device_type 'SuperNova, Dual, Cu at zero, AtlasS2'
_diffrn_measurement_method '\w scans'
_diffrn_orient_matrix_type 'CrysAlisPro convention (1999,Acta A55,543-557)'
_diffrn_orient_matrix_UB_11 -0.1562154000
_diffrn_orient_matrix_UB_12 -0.0431339000
_diffrn_orient_matrix_UB_13 -0.0480658000
_diffrn_orient_matrix_UB_21 0.0211600000
_diffrn_orient_matrix_UB_22 0.1071066000
_diffrn_orient_matrix_UB_23 -0.0856955000
_diffrn_orient_matrix_UB_31 0.0446478000
_diffrn_orient_matrix_UB_32 -0.2016789000
_diffrn_orient_matrix_UB_33 -0.0352874000
_diffrn_radiation_monochromator mirror
_diffrn_radiation_probe x-ray
_diffrn_radiation_type CuK\a
_diffrn_radiation_wavelength 1.54184
_diffrn_reflns_av_R_equivalents 0.0347
_diffrn_reflns_av_unetI/netI 0.0220
_diffrn_reflns_Laue_measured_fraction_full 0.997
_diffrn_reflns_Laue_measured_fraction_max 0.992
_diffrn_reflns_limit_h_max 12
_diffrn_reflns_limit_h_min -12
_diffrn_reflns_limit_k_max 8
_diffrn_reflns_limit_k_min -8
_diffrn_reflns_limit_l_max 18
_diffrn_reflns_limit_l_min -19
_diffrn_reflns_number 19091
_diffrn_reflns_point_group_measured_fraction_full 0.991
_diffrn_reflns_point_group_measured_fraction_max 0.976
_diffrn_reflns_theta_full 67.684
_diffrn_reflns_theta_max 76.494
_diffrn_reflns_theta_min 4.702
_diffrn_source 'micro-focus sealed X-ray tube'
_diffrn_source_type 'SuperNova (Cu) X-ray Source'
_exptl_absorpt_coefficient_mu 0.851
_exptl_absorpt_correction_T_max 1.00000
_exptl_absorpt_correction_T_min 0.59257
_exptl_absorpt_correction_type multi-scan
_exptl_absorpt_process_details
;
CrysAlisPro 1.171.38.41r (Rigaku Oxford Diffraction, 2015)
Empirical absorption correction using spherical harmonics,
 implemented in SCALE3 ABSPACK scaling algorithm.
;
_exptl_crystal_colour 'clear light colourless'
_exptl_crystal_colour_lustre clear
_exptl_crystal_colour_modifier light
_exptl_crystal_colour_primary colourless
_exptl_crystal_density_diffrn 1.354
_exptl_crystal_description block
_exptl_crystal_F_000 408
_exptl_crystal_size_max 0.2
_exptl_crystal_size_mid 0.059
_exptl_crystal_size_min 0.024
_refine_diff_density_max 0.166
_refine_diff_density_min -0.199
_refine_diff_density_rms 0.038
_refine_ls_abs_structure_details
;
 Flack x determined using 1630 quotients [(I+)-(I-)]/[(I+)+(I-)]
 (Parsons, Flack and Wagner, Acta Cryst. B69 (2013) 249-259).
;
_refine_ls_abs_structure_Flack -0.03(6)
_refine_ls_extinction_method none
_refine_ls_goodness_of_fit_ref 1.062
_refine_ls_hydrogen_treatment constr
_refine_ls_matrix_type full
_refine_ls_number_parameters 258
_refine_ls_number_reflns 3883
_refine_ls_number_restraints 1
_refine_ls_restrained_S_all 1.062
_refine_ls_R_factor_all 0.0287
_refine_ls_R_factor_gt 0.0276
_refine_ls_shift/su_max 0.000
_refine_ls_shift/su_mean 0.000
_refine_ls_structure_factor_coef Fsqd
_refine_ls_weighting_details 'w=1/[\s^2^(Fo^2^)+(0.0412P)^2^+0.0772P] where P=(Fo^2^+2Fc^2^)/3'
_refine_ls_weighting_scheme calc
_refine_ls_wR_factor_gt 0.0705
_refine_ls_wR_factor_ref 0.0715
_reflns_Friedel_coverage 0.804
_reflns_Friedel_fraction_full 0.984
_reflns_Friedel_fraction_max 0.956
_reflns_number_gt 3759
_reflns_number_total 3883
_reflns_threshold_expression 'I > 2\s(I)'
_cod_data_source_file np6b00947_si_002.cif
_cod_data_source_block isosamidin
_cod_depositor_comments 'Adding full bibliography for 1545738.cif.'
_cod_database_code 1545738
_chemical_oxdiff_formula C21H22O7
_shelx_space_group_comment
;
The symmetry employed for this shelxl refinement is uniquely defined
by the following loop, which should always be used as a source of
symmetry information in preference to the above space-group names.
They are only intended as comments.
;
_reflns_odcompleteness_completeness 99.91
_reflns_odcompleteness_iscentric 1
_reflns_odcompleteness_theta 74.33
_olex2_refinement_description
;
1. Fixed Uiso
 At 1.2 times of:
  All C(H) groups
 At 1.5 times of:
  All C(H,H,H) groups
2.a Ternary CH refined with riding coordinates:
 C3'(H3'), C4'(H4')
2.b Aromatic/amide H refined with riding coordinates:
 C4(H4), C5(H5), C6(H6), C3(H3), C2"'(H2"')
2.c Idealised Me refined as rotating group:
 C6'(H6'A,H6'B,H6'C), C5"'(H5"A,H5"B,H5"C), C4"'(H4"A,H4"B,H4"C), C2"(H2"A,
 H2"B,H2"C), C5'(H5'A,H5'B,H5'C)
;
_shelx_shelxl_version_number 2014/7
_olex2_date_sample_data_collection 2016-04-14
_olex2_submission_special_instructions 'No special instructions were received'
_oxdiff_exptl_absorpt_empirical_details
;
Empirical correction (ABSPACK) includes:
- Absorption correction using spherical harmonics
- Frame scaling
;
_oxdiff_exptl_absorpt_empirical_full_max 1.548
_oxdiff_exptl_absorpt_empirical_full_min 0.574

loop_
_space_group_symop_operation_xyz
'x, y, z'
'-x, y+1/2, -z'

loop_
_atom_site_label
_atom_site_type_symbol
_atom_site_fract_x
_atom_site_fract_y
_atom_site_fract_z
_atom_site_U_iso_or_equiv
_atom_site_adp_type
_atom_site_occupancy
_atom_site_site_symmetry_order
_atom_site_calc_flag
_atom_site_refinement_flags_posn
O4' O 0.68710(11) 0.48612(18) 0.75977(7) 0.0173(2) Uani 1 1 d .
O1 O 0.69241(11) 0.69633(18) 0.58590(7) 0.0172(2) Uani 1 1 d .
O1' O 0.32677(11) 0.7049(2) 0.74682(7) 0.0202(2) Uani 1 1 d .
O3' O 0.66575(12) 0.6859(2) 0.91679(7) 0.0213(3) Uani 1 1 d .
O1"' O 0.90944(12) 0.6058(2) 0.81497(9) 0.0231(3) Uani 1 1 d .
O2 O 0.86906(12) 0.6960(2) 0.51671(8) 0.0235(3) Uani 1 1 d .
O1" O 0.77017(14) 0.9911(2) 0.92152(8) 0.0300(3) Uani 1 1 d .
C9 C 0.54944(15) 0.6992(3) 0.58353(10) 0.0155(3) Uani 1 1 d .
C8 C 0.51515(15) 0.6986(3) 0.66729(10) 0.0159(3) Uani 1 1 d .
C1"' C 0.83134(16) 0.4676(3) 0.78408(10) 0.0175(3) Uani 1 1 d .
C10 C 0.44703(16) 0.7027(3) 0.50170(10) 0.0167(3) Uani 1 1 d .
C7 C 0.37154(16) 0.7005(3) 0.66833(10) 0.0167(3) Uani 1 1 d .
C4 C 0.49508(17) 0.7013(3) 0.41927(10) 0.0180(3) Uani 1 1 d .
H4 H 0.4289 0.7032 0.3637 0.022 Uiso 1 1 calc R
C5 C 0.30322(16) 0.7065(3) 0.50575(10) 0.0180(3) Uani 1 1 d .
H5 H 0.2325 0.7091 0.4522 0.022 Uiso 1 1 calc R
C2 C 0.74192(16) 0.6967(3) 0.50701(10) 0.0182(3) Uani 1 1 d .
C6 C 0.26537(16) 0.7064(3) 0.58731(11) 0.0183(3) Uani 1 1 d .
H6 H 0.1700 0.7103 0.5888 0.022 Uiso 1 1 calc R
C3' C 0.56798(16) 0.7420(3) 0.83354(10) 0.0186(4) Uani 1 1 d .
H3' H 0.5539 0.8884 0.8341 0.022 Uiso 1 1 calc R
C3 C 0.63471(17) 0.6972(3) 0.42176(10) 0.0197(3) Uani 1 1 d .
H3 H 0.6634 0.6947 0.3676 0.024 Uiso 1 1 calc R
C3"' C 0.97299(16) 0.2215(3) 0.72117(11) 0.0194(3) Uani 1 1 d .
C4' C 0.62991(16) 0.6902(3) 0.75350(10) 0.0169(3) Uani 1 1 d .
H4' H 0.7051 0.7868 0.7502 0.020 Uiso 1 1 calc R
C1" C 0.76837(18) 0.8243(3) 0.95199(11) 0.0234(4) Uani 1 1 d .
C2' C 0.42519(18) 0.6396(3) 0.83068(11) 0.0213(4) Uani 1 1 d .
C2"' C 0.87380(17) 0.2610(3) 0.76648(11) 0.0195(3) Uani 1 1 d .
H2"' H 0.8296 0.1534 0.7879 0.023 Uiso 1 1 calc R
C6' C 0.43284(19) 0.4097(3) 0.83298(12) 0.0247(4) Uani 1 1 d .
H6'A H 0.3437 0.3559 0.8393 0.037 Uiso 1 1 calc GR
H6'B H 0.5074 0.3674 0.8834 0.037 Uiso 1 1 calc GR
H6'C H 0.4522 0.3612 0.7777 0.037 Uiso 1 1 calc GR
C5"' C 1.04760(19) 0.3802(3) 0.67989(13) 0.0261(4) Uani 1 1 d .
H5"A H 1.0057 0.5094 0.6854 0.039 Uiso 1 1 calc GR
H5"B H 1.0386 0.3500 0.6170 0.039 Uiso 1 1 calc GR
H5"C H 1.1464 0.3830 0.7108 0.039 Uiso 1 1 calc GR
C4"' C 1.0142(2) 0.0089(3) 0.70555(14) 0.0301(4) Uani 1 1 d .
H4"A H 0.9648 -0.0825 0.7363 0.045 Uiso 1 1 calc GR
H4"B H 1.1149 -0.0073 0.7286 0.045 Uiso 1 1 calc GR
H4"C H 0.9893 -0.0196 0.6418 0.045 Uiso 1 1 calc GR
C2" C 0.8750(2) 0.7402(3) 1.03116(12) 0.0317(5) Uani 1 1 d .
H2"A H 0.8310 0.6379 1.0599 0.048 Uiso 1 1 calc GR
H2"B H 0.9098 0.8462 1.0737 0.048 Uiso 1 1 calc GR
H2"C H 0.9527 0.6824 1.0108 0.048 Uiso 1 1 calc GR
C5' C 0.36011(19) 0.7212(4) 0.90522(12) 0.0304(4) Uani 1 1 d .
H5'A H 0.3655 0.8658 0.9060 0.046 Uiso 1 1 calc GR
H5'B H 0.4114 0.6691 0.9627 0.046 Uiso 1 1 calc GR
H5'C H 0.2624 0.6801 0.8940 0.046 Uiso 1 1 calc GR

loop_
_atom_site_aniso_label
_atom_site_aniso_U_11
_atom_site_aniso_U_22
_atom_site_aniso_U_33
_atom_site_aniso_U_23
_atom_site_aniso_U_13
_atom_site_aniso_U_12
O4' 0.0144(5) 0.0187(6) 0.0174(5) 0.0008(4) 0.0014(4) 0.0015(4)
O1 0.0149(5) 0.0205(6) 0.0162(5) -0.0001(5) 0.0034(4) -0.0002(5)
O1' 0.0157(5) 0.0285(6) 0.0164(5) 0.0002(5) 0.0039(4) 0.0018(5)
O3' 0.0197(5) 0.0270(6) 0.0153(5) -0.0008(5) 0.0005(4) -0.0018(5)
O1"' 0.0165(6) 0.0255(6) 0.0254(6) -0.0049(5) 0.0014(5) -0.0013(5)
O2 0.0197(5) 0.0289(6) 0.0231(5) 0.0006(6) 0.0075(4) 0.0005(5)
O1" 0.0313(7) 0.0339(8) 0.0234(6) -0.0018(6) 0.0039(5) -0.0094(6)
C9 0.0149(7) 0.0123(7) 0.0190(7) 0.0002(7) 0.0032(6) -0.0004(6)
C8 0.0162(7) 0.0140(7) 0.0165(7) -0.0006(7) 0.0022(5) -0.0003(6)
C1"' 0.0155(7) 0.0239(8) 0.0127(7) 0.0010(6) 0.0026(5) 0.0009(6)
C10 0.0191(7) 0.0123(7) 0.0177(7) 0.0009(7) 0.0025(6) 0.0004(7)
C7 0.0180(7) 0.0147(7) 0.0177(7) 0.0007(7) 0.0046(6) 0.0008(7)
C4 0.0241(7) 0.0132(7) 0.0148(7) 0.0009(7) 0.0009(6) 0.0002(7)
C5 0.0186(7) 0.0148(7) 0.0178(7) 0.0009(7) -0.0011(6) -0.0003(7)
C2 0.0222(8) 0.0149(7) 0.0187(7) -0.0010(7) 0.0071(6) -0.0012(7)
C6 0.0145(7) 0.0170(7) 0.0221(7) 0.0006(7) 0.0022(6) -0.0001(7)
C3' 0.0176(7) 0.0228(10) 0.0142(7) -0.0015(6) 0.0013(6) 0.0005(6)
C3 0.0265(8) 0.0165(7) 0.0169(7) 0.0007(7) 0.0069(6) 0.0002(8)
C3"' 0.0142(7) 0.0224(9) 0.0183(7) -0.0005(7) -0.0026(6) 0.0020(7)
C4' 0.0158(7) 0.0166(8) 0.0178(7) -0.0011(7) 0.0031(6) 0.0003(7)
C1" 0.0205(8) 0.0327(10) 0.0170(8) -0.0052(7) 0.0044(6) -0.0042(7)
C2' 0.0190(8) 0.0289(10) 0.0152(7) 0.0002(6) 0.0024(6) -0.0006(6)
C2"' 0.0170(7) 0.0205(9) 0.0194(8) 0.0028(6) 0.0014(6) -0.0006(6)
C6' 0.0220(8) 0.0289(9) 0.0216(8) 0.0052(7) 0.0025(7) -0.0038(7)
C5"' 0.0223(8) 0.0282(10) 0.0299(9) -0.0015(8) 0.0104(7) -0.0009(7)
C4"' 0.0261(9) 0.0237(10) 0.0408(11) -0.0028(8) 0.0088(8) 0.0041(7)
C2" 0.0248(8) 0.0458(13) 0.0209(8) -0.0021(8) -0.0015(7) -0.0033(9)
C5' 0.0254(8) 0.0467(12) 0.0211(8) -0.0034(9) 0.0095(7) -0.0029(9)

loop_
_atom_type_symbol
_atom_type_description
_atom_type_scat_dispersion_real
_atom_type_scat_dispersion_imag
_atom_type_scat_source
C C 0.0181 0.0091 'International Tables Vol C Tables 4.2.6.8 and 6.1.1.4'
H H 0.0000 0.0000 'International Tables Vol C Tables 4.2.6.8 and 6.1.1.4'
O O 0.0492 0.0322 'International Tables Vol C Tables 4.2.6.8 and 6.1.1.4'

loop_
_geom_angle_atom_site_label_1
_geom_angle_atom_site_label_2
_geom_angle_atom_site_label_3
_geom_angle
C1"' O4' C4' 116.78(13)
C9 O1 C2 121.94(12)
C7 O1' C2' 118.60(12)
C1" O3' C3' 115.83(14)
O1 C9 C8 115.83(13)
O1 C9 C10 121.33(13)
C8 C9 C10 122.84(14)
C9 C8 C7 117.92(14)
C9 C8 C4' 120.62(13)
C7 C8 C4' 121.44(14)
O4' C1"' C2"' 110.32(14)
O1"' C1"' O4' 122.88(16)
O1"' C1"' C2"' 126.80(14)
C9 C10 C4 117.91(14)
C9 C10 C5 117.45(14)
C5 C10 C4 124.64(14)
O1' C7 C8 122.50(13)
O1' C7 C6 116.57(13)
C8 C7 C6 120.88(14)
C10 C4 H4 119.7
C3 C4 C10 120.64(14)
C3 C4 H4 119.7
C10 C5 H5 119.3
C6 C5 C10 121.32(14)
C6 C5 H5 119.3
O1 C2 C3 116.56(13)
O2 C2 O1 116.58(13)
O2 C2 C3 126.86(14)
C7 C6 H6 120.2
C5 C6 C7 119.59(14)
C5 C6 H6 120.2
O3' C3' H3' 108.2
O3' C3' C4' 110.09(13)
O3' C3' C2' 108.08(13)
C4' C3' H3' 108.2
C4' C3' C2' 113.86(13)
C2' C3' H3' 108.2
C4 C3 C2 121.61(14)
C4 C3 H3 119.2
C2 C3 H3 119.2
C2"' C3"' C5"' 123.90(17)
C2"' C3"' C4"' 121.20(16)
C5"' C3"' C4"' 114.87(15)
O4' C4' C8 106.36(13)
O4' C4' C3' 112.01(13)
O4' C4' H4' 109.5
C8 C4' C3' 109.78(13)
C8 C4' H4' 109.5
C3' C4' H4' 109.5
O3' C1" C2" 111.27(16)
O1" C1" O3' 123.02(16)
O1" C1" C2" 125.70(17)
O1' C2' C3' 106.80(13)
O1' C2' C6' 109.49(14)
O1' C2' C5' 104.13(14)
C6' C2' C3' 113.78(15)
C5' C2' C3' 110.72(15)
C5' C2' C6' 111.37(16)
C1"' C2"' H2"' 118.6
C3"' C2"' C1"' 122.89(16)
C3"' C2"' H2"' 118.6
C2' C6' H6'A 109.5
C2' C6' H6'B 109.5
C2' C6' H6'C 109.5
H6'A C6' H6'B 109.5
H6'A C6' H6'C 109.5
H6'B C6' H6'C 109.5
C3"' C5"' H5"A 109.5
C3"' C5"' H5"B 109.5
C3"' C5"' H5"C 109.5
H5"A C5"' H5"B 109.5
H5"A C5"' H5"C 109.5
H5"B C5"' H5"C 109.5
C3"' C4"' H4"A 109.5
C3"' C4"' H4"B 109.5
C3"' C4"' H4"C 109.5
H4"A C4"' H4"B 109.5
H4"A C4"' H4"C 109.5
H4"B C4"' H4"C 109.5
C1" C2" H2"A 109.5
C1" C2" H2"B 109.5
C1" C2" H2"C 109.5
H2"A C2" H2"B 109.5
H2"A C2" H2"C 109.5
H2"B C2" H2"C 109.5
C2' C5' H5'A 109.5
C2' C5' H5'B 109.5
C2' C5' H5'C 109.5
H5'A C5' H5'B 109.5
H5'A C5' H5'C 109.5
H5'B C5' H5'C 109.5

loop_
_geom_bond_atom_site_label_1
_geom_bond_atom_site_label_2
_geom_bond_distance
O4' C1"' 1.3624(18)
O4' C4' 1.456(2)
O1 C9 1.3771(17)
O1 C2 1.3944(18)
O1' C7 1.3643(18)
O1' C2' 1.462(2)
O3' C3' 1.4359(18)
O3' C1" 1.364(2)
O1"' C1"' 1.209(2)
O2 C2 1.2048(19)
O1" C1" 1.200(2)
C9 C8 1.391(2)
C9 C10 1.393(2)
C8 C7 1.395(2)
C8 C4' 1.502(2)
C1"' C2"' 1.473(2)
C10 C4 1.438(2)
C10 C5 1.409(2)
C7 C6 1.403(2)
C4 H4 0.9300
C4 C3 1.344(2)
C5 H5 0.9300
C5 C6 1.375(2)
C2 C3 1.453(2)
C6 H6 0.9300
C3' H3' 0.9800
C3' C4' 1.520(2)
C3' C2' 1.532(2)
C3 H3 0.9300
C3"' C2"' 1.336(2)
C3"' C5"' 1.497(3)
C3"' C4"' 1.499(3)
C4' H4' 0.9800
C1" C2" 1.493(2)
C2' C6' 1.525(3)
C2' C5' 1.522(2)
C2"' H2"' 0.9300
C6' H6'A 0.9600
C6' H6'B 0.9600
C6' H6'C 0.9600
C5"' H5"A 0.9600
C5"' H5"B 0.9600
C5"' H5"C 0.9600
C4"' H4"A 0.9600
C4"' H4"B 0.9600
C4"' H4"C 0.9600
C2" H2"A 0.9600
C2" H2"B 0.9600
C2" H2"C 0.9600
C5' H5'A 0.9600
C5' H5'B 0.9600
C5' H5'C 0.9600

loop_
_geom_torsion_atom_site_label_1
_geom_torsion_atom_site_label_2
_geom_torsion_atom_site_label_3
_geom_torsion_atom_site_label_4
_geom_torsion
O4' C1"' C2"' C3"' 130.09(16)
O1 C9 C8 C7 -179.73(15)
O1 C9 C8 C4' -1.4(2)
O1 C9 C10 C4 0.6(3)
O1 C9 C10 C5 -179.68(15)
O1 C2 C3 C4 1.3(3)
O1' C7 C6 C5 178.72(15)
O3' C3' C4' O4' 47.59(17)
O3' C3' C4' C8 165.51(14)
O3' C3' C2' O1' 178.13(13)
O3' C3' C2' C6' -60.95(18)
O3' C3' C2' C5' 65.38(18)
O1"' C1"' C2"' C3"' -49.5(3)
O2 C2 C3 C4 -178.91(19)
C9 O1 C2 O2 179.31(16)
C9 O1 C2 C3 -0.9(2)
C9 C8 C7 O1' -178.42(15)
C9 C8 C7 C6 -1.1(3)
C9 C8 C4' O4' -72.26(19)
C9 C8 C4' C3' 166.37(16)
C9 C10 C4 C3 -0.2(3)
C9 C10 C5 C6 -0.1(3)
C8 C9 C10 C4 -179.48(16)
C8 C9 C10 C5 0.2(3)
C8 C7 C6 C5 1.2(3)
C1"' O4' C4' C8 135.32(13)
C1"' O4' C4' C3' -104.74(15)
C10 C9 C8 C7 0.4(3)
C10 C9 C8 C4' 178.69(16)
C10 C4 C3 C2 -0.8(3)
C10 C5 C6 C7 -0.6(3)
C7 O1' C2' C3' 46.51(19)
C7 O1' C2' C6' -77.10(19)
C7 O1' C2' C5' 163.71(15)
C7 C8 C4' O4' 106.00(18)
C7 C8 C4' C3' -15.4(2)
C4 C10 C5 C6 179.59(16)
C5 C10 C4 C3 -179.87(18)
C2 O1 C9 C8 -179.96(15)
C2 O1 C9 C10 -0.1(2)
C3' O3' C1" O1" 7.3(2)
C3' O3' C1" C2" -172.43(14)
C4' O4' C1"' O1"' 13.1(2)
C4' O4' C1"' C2"' -166.45(12)
C4' C8 C7 O1' 3.3(3)
C4' C8 C7 C6 -179.41(15)
C4' C3' C2' O1' -59.22(18)
C4' C3' C2' C6' 61.70(19)
C4' C3' C2' C5' -171.97(15)
C1" O3' C3' C4' 84.97(17)
C1" O3' C3' C2' -150.11(14)
C2' O1' C7 C8 -20.6(3)
C2' O1' C7 C6 162.01(15)
C2' C3' C4' O4' -73.95(17)
C2' C3' C4' C8 44.0(2)
C5"' C3"' C2"' C1"' -2.7(3)
C4"' C3"' C2"' C1"' 179.36(15)
